data_1518205
loop_
_publ_author_name
'Touchard, V.'
'Louer, M.'
'Auffredic, J. P.'
'Louer, D.'

_publ_section_title
;
 Polymorphisme de l'iodure de cesium et de cadmium
;
_journal_name_full 'Revue de Chimie Minerale'
_journal_page_first 414
_journal_page_last 426
_journal_volume 24
_journal_year 1987
_chemical_formula_sum 'Cd Cs2 I4'
_chemical_formula_weight 885.83
_space_group_IT_number 62
_symmetry_cell_setting orthorhombic
_symmetry_Int_Tables_number 62
_symmetry_space_group_name_Hall '-P 2ac 2n'
_symmetry_space_group_name_H-M 'P n m a'
_cell_angle_alpha 90
_cell_angle_beta 90
_cell_angle_gamma 90
_cell_formula_units_Z 4
_cell_length_a 10.9145
_cell_length_b 8.5648
_cell_length_c 14.9538
_cell_volume 1397.889
_diffrn_ambient_temperature 453
_diffrn_radiation_probe x-ray
_diffrn_radiation_type CuK\a
_diffrn_radiation_wavelength 1.5417
_exptl_crystal_density_diffrn 4.209
_exptl_crystal_F_000 1480
_pd_proc_ls_prof_wR_factor 20.31
_refine_ls_number_reflns 256
_refine_ls_R_I_factor 13.27
_cod_data_source_file RCM-1987-24-414-426-2.cif
_cod_data_source_block Cs2CdI4-beta
_cod_original_cell_volume 1397.89
_cod_database_code 1518205

loop_
_symmetry_equiv_pos_site_id
_symmetry_equiv_pos_as_xyz
1 x,y,z
2 1/2-x,-y,1/2+z
3 1/2+x,1/2-y,1/2-z
4 -x,1/2+y,-z
5 -x,-y,-z
6 1/2+x,y,1/2-z
7 1/2-x,1/2+y,1/2+z
8 x,1/2-y,z

loop_
_atom_site_label
_atom_site_type_symbol
_atom_site_thermal_displace_type
_atom_site_fract_x
_atom_site_fract_y
_atom_site_fract_z
_atom_site_occupancy
_atom_site_U_iso_or_equiv
I1 I Uiso 0.3199(5) -0.0179(7) 0.3379(3) 1.000 0.06
I2 I Uiso -0.0330(6) 0.25000 0.4138(6) 1.000 0.06
I3 I Uiso 0.3276(10) 0.25000 0.5935(5) 1.000 0.06
Cd Cd Uiso 0.2200(8) 0.25000 0.4153(7) 1.000 0.06
Cs1 Cs Uiso 0.1237(7) 0.25000 0.1064(6) 1.000 0.06
Cs2 Cs Uiso 0.4793(8) 0.25000 0.8302(4) 1.000 0.06

loop_
_atom_type_symbol
_atom_type_description
_atom_type_scat_dispersion_real
_atom_type_scat_dispersion_imag
_atom_type_scat_source
Cd Cd 0.1185 4.6533 ' International Tables Vol C Tables 4.2.6.8 and 6.1.1.4'
Cs Cs -0.7457 7.9052 ' International Tables Vol C Tables 4.2.6.8 and 6.1.1.4'
I I -0.3257 6.8362 ' International Tables Vol C Tables 4.2.6.8 and 6.1.1.4'

loop_
_geom_angle_atom_site_label_1
_geom_angle_atom_site_label_2
_geom_angle_atom_site_label_3
_geom_angle
_geom_angle_site_symmetry_1
_geom_angle_site_symmetry_3
_geom_angle_publ_flag
I1 Cd I2 112.8(3) . . yes
I1 Cd I3 102.8(3) . . yes
I1 Cd I1 110.6(4) . 8_555 yes
I2 Cd I3 114.3(4) . . yes
I1 Cd I2 112.8(3) 8_555 . yes
I1 Cd I3 102.8(3) 8_555 . yes

loop_
_geom_bond_atom_site_label_1
_geom_bond_atom_site_label_2
_geom_bond_distance
_geom_bond_publ_flag
I1 Cd 2.792(8) yes
I2 Cd 2.762(11) yes
I3 Cd 2.912(13) yes
